data_1545762
loop_
_publ_author_name
'Kong, Duanyang'
'Han, Suna'
'Wang, Rui'
'Li, Meina'
'Zi, Guofu'
'Hou, Gouhua'

_publ_section_title
;
 Kinetic Resolution of 2-Substituted 1,2-Dihydroquinolines via Asymmetric
 Cu-Catalyzed Borylation Reaction
;
_journal_name_full 'Chem. Sci.'
_journal_paper_doi 10.1039/C7SC01556A
_journal_year 2017
_chemical_absolute_configuration ad
_chemical_formula_moiety 'C25 H32 B N O6'
_chemical_formula_sum 'C25 H32 B N O6'
_chemical_formula_weight 453.32
_space_group_crystal_system orthorhombic
_space_group_IT_number 19
_space_group_name_Hall 'P 2ac 2ab'
_space_group_name_H-M_alt 'P 21 21 21'
_symmetry_space_group_name_Hall 'P 2ac 2ab'
_symmetry_space_group_name_H-M 'P 21 21 21'
_atom_sites_solution_hydrogens geom
_audit_block_doi 10.5517/ccdc.csd.cc1nsd61
_audit_creation_date 2017-03-28
_audit_creation_method
;
Olex2 1.2
(compiled 2015.09.30 svn.r3233 for OlexSys, GUI svn.r5103)
;
_audit_update_record
;
2017-04-07 deposited with the CCDC.
2017-04-18 downloaded from the CCDC.
;
_cell_angle_alpha 90
_cell_angle_beta 90
_cell_angle_gamma 90
_cell_formula_units_Z 4
_cell_length_a 11.0936(3)
_cell_length_b 14.6662(2)
_cell_length_c 14.7500(2)
_cell_measurement_reflns_used 3556
_cell_measurement_temperature 100.01(10)
_cell_measurement_theta_max 73.1360
_cell_measurement_theta_min 4.9710
_cell_volume 2399.84(8)
_computing_cell_refinement 'CrysAlisPro 1.171.38.46 (Rigaku OD, 2015)'
_computing_data_collection 'CrysAlisPro 1.171.38.46 (Rigaku OD, 2015)'
_computing_data_reduction 'CrysAlisPro 1.171.38.46 (Rigaku OD, 2015)'
_computing_molecular_graphics 'Olex2 (Dolomanov et al., 2009)'
_computing_publication_material 'Olex2 (Dolomanov et al., 2009)'
_computing_structure_refinement 'ShelXL (Sheldrick, 2015)'
_computing_structure_solution 'ShelXT (Sheldrick, 2015)'
_diffrn_ambient_environment N~2~
_diffrn_ambient_temperature 100.01(10)
_diffrn_detector 'CCD plate'
_diffrn_detector_area_resol_mean 5.3127
_diffrn_detector_type AtlasS2
_diffrn_measured_fraction_theta_full 0.999
_diffrn_measured_fraction_theta_max 0.983
_diffrn_measurement_details
;
List of Runs (angles in degrees, time in seconds):

  # Type    Start    End  Width  t~exp~   \w     \q     \k     \f   Frames
#--------------------------------------------------------------------------
  1  \w   -106.00  10.00   1.00    2.00    --  -41.49   0.00-150.00  116
  2  \w     27.00 109.00   1.00   10.00    --  107.52 -94.00-150.00   82
  3  \w     82.00 170.00   1.00   10.00    --  107.52  30.00  90.00   88
  4  \w     78.00 176.00   1.00   10.00    --  107.52  77.00 150.00   98
  5  \w     26.00  52.00   1.00    2.00    --   41.74-125.00 -60.00   26
  6  \w     31.00  72.00   1.00    2.00    --   41.74-125.00 150.00   41
  7  \w    140.00 178.00   1.00   10.00    --  107.52  77.00  60.00   38
  8  \w    135.00 162.00   1.00   10.00    --  107.52 125.00-150.00   27
  9  \w    122.00 148.00   1.00   10.00    --  107.52  77.00 -60.00   26
;
_diffrn_measurement_device 'four-circle diffractometer'
_diffrn_measurement_device_type 'SuperNova, Dual, Cu at zero, AtlasS2'
_diffrn_measurement_method '\w scans'
_diffrn_orient_matrix_type 'CrysAlisPro convention (1999,Acta A55,543-557)'
_diffrn_orient_matrix_UB_11 -0.0771509000
_diffrn_orient_matrix_UB_12 0.0330613000
_diffrn_orient_matrix_UB_13 -0.0804254000
_diffrn_orient_matrix_UB_21 -0.0952958000
_diffrn_orient_matrix_UB_22 -0.0731037000
_diffrn_orient_matrix_UB_23 0.0222598000
_diffrn_orient_matrix_UB_31 -0.0651283000
_diffrn_orient_matrix_UB_32 0.0677539000
_diffrn_orient_matrix_UB_33 0.0628998000
_diffrn_radiation_monochromator mirror
_diffrn_radiation_probe x-ray
_diffrn_radiation_type CuK\a
_diffrn_radiation_wavelength 1.54184
_diffrn_reflns_av_R_equivalents 0.0313
_diffrn_reflns_av_unetI/netI 0.0462
_diffrn_reflns_Laue_measured_fraction_full 0.999
_diffrn_reflns_Laue_measured_fraction_max 0.983
_diffrn_reflns_limit_h_max 13
_diffrn_reflns_limit_h_min -13
_diffrn_reflns_limit_k_max 17
_diffrn_reflns_limit_k_min -13
_diffrn_reflns_limit_l_max 17
_diffrn_reflns_limit_l_min -18
_diffrn_reflns_number 7673
_diffrn_reflns_point_group_measured_fraction_full 0.933
_diffrn_reflns_point_group_measured_fraction_max 0.899
_diffrn_reflns_theta_full 67.684
_diffrn_reflns_theta_max 73.281
_diffrn_reflns_theta_min 4.251
_diffrn_source 'micro-focus sealed X-ray tube'
_diffrn_source_type 'SuperNova (Cu) X-ray Source'
_exptl_absorpt_coefficient_mu 0.718
_exptl_absorpt_correction_T_max 1.00000
_exptl_absorpt_correction_T_min 0.69659
_exptl_absorpt_correction_type multi-scan
_exptl_absorpt_process_details
;
CrysAlisPro 1.171.38.46 (Rigaku Oxford Diffraction, 2015)
Empirical absorption correction using spherical harmonics,
 implemented in SCALE3 ABSPACK scaling algorithm.
;
_exptl_crystal_colour colourless
_exptl_crystal_colour_primary colourless
_exptl_crystal_density_diffrn 1.255
_exptl_crystal_description block
_exptl_crystal_F_000 968
_exptl_crystal_size_max 0.3
_exptl_crystal_size_mid 0.1
_exptl_crystal_size_min 0.05
_refine_diff_density_max 0.171
_refine_diff_density_min -0.199
_refine_diff_density_rms 0.041
_refine_ls_abs_structure_details
;
 Flack x determined using 1462 quotients [(I+)-(I-)]/[(I+)+(I-)]
 (Parsons, Flack and Wagner, Acta Cryst. B69 (2013) 249-259).
;
_refine_ls_abs_structure_Flack 0.01(12)
_refine_ls_extinction_method none
_refine_ls_goodness_of_fit_ref 1.061
_refine_ls_hydrogen_treatment constr
_refine_ls_matrix_type full
_refine_ls_number_parameters 305
_refine_ls_number_reflns 4326
_refine_ls_number_restraints 0
_refine_ls_restrained_S_all 1.061
_refine_ls_R_factor_all 0.0394
_refine_ls_R_factor_gt 0.0353
_refine_ls_shift/su_max 0.000
_refine_ls_shift/su_mean 0.000
_refine_ls_structure_factor_coef Fsqd
_refine_ls_weighting_details 'w=1/[\s^2^(Fo^2^)+(0.0388P)^2^+0.2235P] where P=(Fo^2^+2Fc^2^)/3'
_refine_ls_weighting_scheme calc
_refine_ls_wR_factor_gt 0.0832
_refine_ls_wR_factor_ref 0.0858
_reflns_Friedel_coverage 0.618
_reflns_Friedel_fraction_full 0.848
_reflns_Friedel_fraction_max 0.791
_reflns_number_gt 4025
_reflns_number_total 4326
_reflns_threshold_expression 'I > 2\s(I)'
_cod_data_source_file c7sc01556a2.cif
_cod_data_source_block 2p
_cod_original_cell_volume 2399.83(8)
_cod_database_code 1545762
_chemical_oxdiff_formula c1h1n1o1B1
_shelx_space_group_comment
;
The symmetry employed for this shelxl refinement is uniquely defined
by the following loop, which should always be used as a source of
symmetry information in preference to the above space-group names.
They are only intended as comments.
;
_reflns_odcompleteness_completeness 99.88
_reflns_odcompleteness_iscentric 1
_reflns_odcompleteness_theta 67.13
_olex2_refinement_description
;
1. Fixed Uiso
 At 1.2 times of:
  All C(H) groups, All C(H,H) groups
 At 1.5 times of:
  All C(H,H,H) groups
2.a Ternary CH refined with riding coordinates:
 C1(H1), C2(H2)
2.b Secondary CH2 refined with riding coordinates:
 C3(H3A,H3B)
2.c Aromatic/amide H refined with riding coordinates:
 C5(H5), C7(H7), C8(H8), C12(H12), C13(H13), C15(H15), C16(H16)
2.d Idealised Me refined as rotating group:
 C10(H10A,H10B,H10C), C17(H17A,H17B,H17C), C19(H19A,H19B,H19C), C22(H22A,H22B,
 H22C), C23(H23A,H23B,H23C), C24(H24A,H24B,H24C), C25(H25A,H25B,H25C)
;
_shelx_shelxl_version_number 2014/7
_olex2_submission_special_instructions 'No special instructions were received'
_oxdiff_exptl_absorpt_empirical_details
;
Empirical correction (ABSPACK) includes:
- Absorption correction using spherical harmonics
- Frame scaling
;
_oxdiff_exptl_absorpt_empirical_full_max 1.386
_oxdiff_exptl_absorpt_empirical_full_min 0.598

loop_
_space_group_symop_operation_xyz
'x, y, z'
'-x+1/2, -y, z+1/2'
'-x, y+1/2, -z+1/2'
'x+1/2, -y+1/2, -z'

loop_
_atom_site_label
_atom_site_type_symbol
_atom_site_fract_x
_atom_site_fract_y
_atom_site_fract_z
_atom_site_U_iso_or_equiv
_atom_site_adp_type
_atom_site_occupancy
_atom_site_site_symmetry_order
_atom_site_calc_flag
_atom_site_refinement_flags_posn
O1 O 0.24272(15) 0.32904(11) 0.87204(11) 0.0200(3) Uani 1 1 d .
O2 O 0.17958(16) 0.37393(11) 0.17191(11) 0.0212(3) Uani 1 1 d .
O3 O 0.55134(16) 0.16699(10) 0.43534(11) 0.0200(3) Uani 1 1 d .
O4 O 0.48040(15) 0.09960(10) 0.56269(12) 0.0204(3) Uani 1 1 d .
O5 O 0.67208(15) 0.48138(10) 0.43862(11) 0.0176(3) Uani 1 1 d .
O6 O 0.52164(14) 0.58506(10) 0.46427(11) 0.0175(3) Uani 1 1 d .
N1 N 0.45918(17) 0.25386(12) 0.53853(13) 0.0153(4) Uani 1 1 d .
C1 C 0.4884(2) 0.33035(14) 0.47626(15) 0.0150(4) Uani 1 1 d .
H1 H 0.5709 0.3213 0.4544 0.018 Uiso 1 1 calc R
C2 C 0.4839(2) 0.42272(14) 0.52556(15) 0.0152(4) Uani 1 1 d .
H2 H 0.3997 0.4430 0.5275 0.018 Uiso 1 1 calc R
C3 C 0.5285(2) 0.41078(15) 0.62414(15) 0.0162(4) Uani 1 1 d .
H3A H 0.6080 0.3832 0.6249 0.019 Uiso 1 1 calc R
H3B H 0.5329 0.4694 0.6545 0.019 Uiso 1 1 calc R
C4 C 0.4388(2) 0.34992(14) 0.67060(15) 0.0156(4) Uani 1 1 d .
C5 C 0.3855(2) 0.37211(15) 0.75341(15) 0.0170(4) Uani 1 1 d .
H5 H 0.4081 0.4251 0.7836 0.020 Uiso 1 1 calc R
C6 C 0.2984(2) 0.31493(15) 0.79077(15) 0.0170(4) Uani 1 1 d .
C7 C 0.2626(2) 0.23638(15) 0.74382(16) 0.0185(4) Uani 1 1 d .
H7 H 0.2050 0.1980 0.7690 0.022 Uiso 1 1 calc R
C8 C 0.3126(2) 0.21540(15) 0.65990(16) 0.0176(4) Uani 1 1 d .
H8 H 0.2865 0.1644 0.6280 0.021 Uiso 1 1 calc R
C9 C 0.4021(2) 0.27135(15) 0.62400(15) 0.0155(4) Uani 1 1 d .
C10 C 0.2734(2) 0.41033(17) 0.92062(16) 0.0229(5) Uani 1 1 d .
H10A H 0.2519 0.4627 0.8851 0.034 Uiso 1 1 calc GR
H10B H 0.3585 0.4111 0.9323 0.034 Uiso 1 1 calc GR
H10C H 0.2304 0.4117 0.9771 0.034 Uiso 1 1 calc GR
C11 C 0.4059(2) 0.33315(14) 0.39436(15) 0.0152(4) Uani 1 1 d .
C12 C 0.2873(2) 0.30294(15) 0.39792(15) 0.0192(5) Uani 1 1 d .
H12 H 0.2595 0.2746 0.4503 0.023 Uiso 1 1 calc R
C13 C 0.2091(2) 0.31410(16) 0.32509(16) 0.0194(5) Uani 1 1 d .
H13 H 0.1304 0.2926 0.3287 0.023 Uiso 1 1 calc R
C14 C 0.2494(2) 0.35766(15) 0.24657(15) 0.0171(4) Uani 1 1 d .
C15 C 0.3692(2) 0.38617(15) 0.24122(16) 0.0185(5) Uani 1 1 d .
H15 H 0.3974 0.4137 0.1885 0.022 Uiso 1 1 calc R
C16 C 0.4462(2) 0.37363(15) 0.31418(16) 0.0177(4) Uani 1 1 d .
H16 H 0.5261 0.3925 0.3097 0.021 Uiso 1 1 calc R
C17 C 0.0583(2) 0.34162(17) 0.17489(18) 0.0250(5) Uani 1 1 d .
H17A H 0.0188 0.3554 0.1186 0.037 Uiso 1 1 calc GR
H17B H 0.0162 0.3708 0.2238 0.037 Uiso 1 1 calc GR
H17C H 0.0583 0.2768 0.1843 0.037 Uiso 1 1 calc GR
C18 C 0.4949(2) 0.16713(15) 0.51665(15) 0.0166(4) Uani 1 1 d .
C19 C 0.5990(3) 0.08043(16) 0.40811(18) 0.0260(5) Uani 1 1 d .
H19A H 0.6412 0.0871 0.3517 0.039 Uiso 1 1 calc GR
H19B H 0.5341 0.0377 0.4007 0.039 Uiso 1 1 calc GR
H19C H 0.6535 0.0585 0.4537 0.039 Uiso 1 1 calc GR
C20 C 0.7241(2) 0.57133(15) 0.41713(16) 0.0182(5) Uani 1 1 d .
C21 C 0.6096(2) 0.63255(15) 0.40727(15) 0.0173(4) Uani 1 1 d .
C22 C 0.8038(2) 0.59617(18) 0.4970(2) 0.0293(6) Uani 1 1 d .
H22A H 0.7558 0.5990 0.5511 0.044 Uiso 1 1 calc GR
H22B H 0.8405 0.6544 0.4863 0.044 Uiso 1 1 calc GR
H22C H 0.8653 0.5507 0.5042 0.044 Uiso 1 1 calc GR
C23 C 0.7992(2) 0.56079(17) 0.33110(19) 0.0269(5) Uani 1 1 d .
H23A H 0.8668 0.5218 0.3431 0.040 Uiso 1 1 calc GR
H23B H 0.8275 0.6195 0.3119 0.040 Uiso 1 1 calc GR
H23C H 0.7504 0.5344 0.2841 0.040 Uiso 1 1 calc GR
C24 C 0.6230(2) 0.72860(16) 0.44425(17) 0.0243(5) Uani 1 1 d .
H24A H 0.5484 0.7609 0.4369 0.036 Uiso 1 1 calc GR
H24B H 0.6857 0.7597 0.4118 0.036 Uiso 1 1 calc GR
H24C H 0.6434 0.7259 0.5074 0.036 Uiso 1 1 calc GR
C25 C 0.5573(2) 0.63461(17) 0.31171(16) 0.0217(5) Uani 1 1 d .
H25A H 0.5480 0.5734 0.2898 0.033 Uiso 1 1 calc GR
H25B H 0.6109 0.6675 0.2724 0.033 Uiso 1 1 calc GR
H25C H 0.4802 0.6643 0.3127 0.033 Uiso 1 1 calc GR
B1 B 0.5599(2) 0.49737(17) 0.47366(17) 0.0155(5) Uani 1 1 d .

loop_
_atom_site_aniso_label
_atom_site_aniso_U_11
_atom_site_aniso_U_22
_atom_site_aniso_U_33
_atom_site_aniso_U_23
_atom_site_aniso_U_13
_atom_site_aniso_U_12
O1 0.0216(8) 0.0222(8) 0.0164(7) -0.0020(6) 0.0031(7) -0.0010(7)
O2 0.0264(8) 0.0217(8) 0.0154(7) 0.0031(6) -0.0032(7) -0.0006(7)
O3 0.0279(8) 0.0136(7) 0.0185(8) -0.0016(6) 0.0054(7) 0.0016(6)
O4 0.0262(8) 0.0127(7) 0.0225(8) 0.0023(6) 0.0026(7) -0.0017(6)
O5 0.0194(7) 0.0123(7) 0.0210(7) 0.0018(6) 0.0028(7) -0.0005(6)
O6 0.0205(8) 0.0143(7) 0.0179(7) 0.0022(6) 0.0037(7) -0.0003(6)
N1 0.0200(9) 0.0133(8) 0.0125(8) 0.0008(7) 0.0004(8) -0.0006(7)
C1 0.0172(9) 0.0132(9) 0.0147(10) 0.0010(8) 0.0010(8) -0.0015(8)
C2 0.0176(10) 0.0137(10) 0.0142(9) -0.0002(8) 0.0009(8) -0.0004(8)
C3 0.0201(10) 0.0146(10) 0.0139(9) -0.0012(8) -0.0006(9) -0.0031(8)
C4 0.0175(9) 0.0144(10) 0.0149(10) 0.0016(8) -0.0023(9) -0.0003(8)
C5 0.0203(10) 0.0149(9) 0.0158(10) -0.0007(8) -0.0025(9) -0.0002(8)
C6 0.0180(10) 0.0186(10) 0.0144(10) 0.0016(8) -0.0014(9) 0.0024(9)
C7 0.0198(10) 0.0171(10) 0.0186(10) 0.0036(9) -0.0003(9) -0.0022(8)
C8 0.0201(10) 0.0156(10) 0.0173(10) -0.0002(8) -0.0027(9) -0.0004(9)
C9 0.0188(10) 0.0157(10) 0.0120(10) 0.0012(8) -0.0017(9) 0.0002(8)
C10 0.0280(12) 0.0222(11) 0.0185(11) -0.0037(9) 0.0034(10) 0.0018(10)
C11 0.0196(10) 0.0112(9) 0.0149(10) -0.0011(8) 0.0013(9) 0.0013(8)
C12 0.0232(11) 0.0202(11) 0.0142(10) 0.0011(9) 0.0021(9) -0.0023(9)
C13 0.0197(10) 0.0215(11) 0.0170(10) 0.0001(9) 0.0021(9) -0.0014(9)
C14 0.0246(11) 0.0128(9) 0.0137(9) -0.0015(8) 0.0003(10) 0.0003(8)
C15 0.0273(12) 0.0157(10) 0.0126(10) 0.0016(8) 0.0019(10) -0.0030(9)
C16 0.0214(10) 0.0145(10) 0.0173(10) -0.0005(8) 0.0030(9) -0.0044(9)
C17 0.0268(12) 0.0251(12) 0.0231(11) 0.0046(10) -0.0103(10) -0.0007(10)
C18 0.0175(10) 0.0170(10) 0.0152(10) -0.0009(8) -0.0019(9) -0.0028(9)
C19 0.0344(13) 0.0155(11) 0.0280(12) -0.0032(10) 0.0103(11) 0.0037(10)
C20 0.0198(11) 0.0132(10) 0.0216(11) 0.0042(9) 0.0031(10) -0.0025(9)
C21 0.0215(10) 0.0135(10) 0.0170(10) 0.0019(8) 0.0018(9) -0.0015(9)
C22 0.0277(12) 0.0245(12) 0.0357(14) 0.0019(11) -0.0097(12) -0.0059(10)
C23 0.0256(12) 0.0226(12) 0.0324(13) 0.0057(11) 0.0108(11) -0.0003(10)
C24 0.0347(13) 0.0150(11) 0.0231(11) 0.0005(9) 0.0040(11) -0.0009(10)
C25 0.0270(11) 0.0203(11) 0.0178(11) 0.0031(9) 0.0004(10) -0.0001(10)
B1 0.0183(11) 0.0159(11) 0.0122(10) -0.0003(9) -0.0013(9) -0.0009(9)

loop_
_atom_type_symbol
_atom_type_description
_atom_type_scat_dispersion_real
_atom_type_scat_dispersion_imag
_atom_type_scat_source
C C 0.0181 0.0091 'International Tables Vol C Tables 4.2.6.8 and 6.1.1.4'
H H 0.0000 0.0000 'International Tables Vol C Tables 4.2.6.8 and 6.1.1.4'
B B 0.0090 0.0039 'International Tables Vol C Tables 4.2.6.8 and 6.1.1.4'
N N 0.0311 0.0180 'International Tables Vol C Tables 4.2.6.8 and 6.1.1.4'
O O 0.0492 0.0322 'International Tables Vol C Tables 4.2.6.8 and 6.1.1.4'

loop_
_geom_angle_atom_site_label_1
_geom_angle_atom_site_label_2
_geom_angle_atom_site_label_3
_geom_angle
C6 O1 C10 117.27(19)
C14 O2 C17 116.83(18)
C18 O3 C19 114.87(18)
B1 O5 C20 106.49(17)
B1 O6 C21 107.47(17)
C9 N1 C1 120.31(17)
C18 N1 C1 119.47(18)
C18 N1 C9 120.05(18)
N1 C1 H1 107.8
N1 C1 C2 111.45(17)
N1 C1 C11 112.41(18)
C2 C1 H1 107.8
C11 C1 H1 107.8
C11 C1 C2 109.46(17)
C1 C2 H2 108.2
C1 C2 C3 109.54(17)
C1 C2 B1 111.34(18)
C3 C2 H2 108.2
C3 C2 B1 111.30(18)
B1 C2 H2 108.2
C2 C3 H3A 110.4
C2 C3 H3B 110.4
H3A C3 H3B 108.6
C4 C3 C2 106.50(17)
C4 C3 H3A 110.4
C4 C3 H3B 110.4
C5 C4 C3 122.77(19)
C5 C4 C9 119.8(2)
C9 C4 C3 117.2(2)
C4 C5 H5 120.0
C6 C5 C4 120.0(2)
C6 C5 H5 120.0
O1 C6 C5 124.8(2)
O1 C6 C7 115.5(2)
C5 C6 C7 119.7(2)
C6 C7 H7 119.7
C8 C7 C6 120.6(2)
C8 C7 H7 119.7
C7 C8 H8 120.3
C7 C8 C9 119.5(2)
C9 C8 H8 120.3
C4 C9 N1 116.7(2)
C8 C9 N1 122.94(19)
C8 C9 C4 120.3(2)
O1 C10 H10A 109.5
O1 C10 H10B 109.5
O1 C10 H10C 109.5
H10A C10 H10B 109.5
H10A C10 H10C 109.5
H10B C10 H10C 109.5
C12 C11 C1 122.2(2)
C12 C11 C16 118.1(2)
C16 C11 C1 119.5(2)
C11 C12 H12 119.2
C11 C12 C13 121.6(2)
C13 C12 H12 119.2
C12 C13 H13 120.2
C12 C13 C14 119.7(2)
C14 C13 H13 120.2
O2 C14 C13 124.5(2)
O2 C14 C15 116.2(2)
C15 C14 C13 119.3(2)
C14 C15 H15 119.9
C16 C15 C14 120.2(2)
C16 C15 H15 119.9
C11 C16 H16 119.5
C15 C16 C11 121.0(2)
C15 C16 H16 119.5
O2 C17 H17A 109.5
O2 C17 H17B 109.5
O2 C17 H17C 109.5
H17A C17 H17B 109.5
H17A C17 H17C 109.5
H17B C17 H17C 109.5
O3 C18 N1 110.12(18)
O4 C18 O3 123.9(2)
O4 C18 N1 126.0(2)
O3 C19 H19A 109.5
O3 C19 H19B 109.5
O3 C19 H19C 109.5
H19A C19 H19B 109.5
H19A C19 H19C 109.5
H19B C19 H19C 109.5
O5 C20 C21 102.49(17)
O5 C20 C22 106.01(18)
O5 C20 C23 107.56(18)
C22 C20 C21 114.1(2)
C22 C20 C23 110.6(2)
C23 C20 C21 115.1(2)
O6 C21 C20 102.41(16)
O6 C21 C24 107.48(18)
O6 C21 C25 106.67(19)
C24 C21 C20 114.9(2)
C24 C21 C25 110.55(19)
C25 C21 C20 114.00(19)
C20 C22 H22A 109.5
C20 C22 H22B 109.5
C20 C22 H22C 109.5
H22A C22 H22B 109.5
H22A C22 H22C 109.5
H22B C22 H22C 109.5
C20 C23 H23A 109.5
C20 C23 H23B 109.5
C20 C23 H23C 109.5
H23A C23 H23B 109.5
H23A C23 H23C 109.5
H23B C23 H23C 109.5
C21 C24 H24A 109.5
C21 C24 H24B 109.5
C21 C24 H24C 109.5
H24A C24 H24B 109.5
H24A C24 H24C 109.5
H24B C24 H24C 109.5
C21 C25 H25A 109.5
C21 C25 H25B 109.5
C21 C25 H25C 109.5
H25A C25 H25B 109.5
H25A C25 H25C 109.5
H25B C25 H25C 109.5
O5 B1 C2 123.4(2)
O6 B1 O5 114.0(2)
O6 B1 C2 122.5(2)

loop_
_geom_bond_atom_site_label_1
_geom_bond_atom_site_label_2
_geom_bond_distance
O1 C6 1.364(3)
O1 C10 1.432(3)
O2 C14 1.367(3)
O2 C17 1.427(3)
O3 C18 1.353(3)
O3 C19 1.432(3)
O4 C18 1.212(3)
O5 C20 1.474(3)
O5 B1 1.368(3)
O6 C21 1.464(3)
O6 B1 1.361(3)
N1 C1 1.486(3)
N1 C9 1.434(3)
N1 C18 1.371(3)
C1 H1 0.9800
C1 C2 1.538(3)
C1 C11 1.516(3)
C2 H2 0.9800
C2 C3 1.546(3)
C2 B1 1.580(3)
C3 H3A 0.9700
C3 H3B 0.9700
C3 C4 1.502(3)
C4 C5 1.395(3)
C4 C9 1.402(3)
C5 H5 0.9300
C5 C6 1.393(3)
C6 C7 1.402(3)
C7 H7 0.9300
C7 C8 1.391(3)
C8 H8 0.9300
C8 C9 1.392(3)
C10 H10A 0.9600
C10 H10B 0.9600
C10 H10C 0.9600
C11 C12 1.389(3)
C11 C16 1.397(3)
C12 H12 0.9300
C12 C13 1.390(3)
C13 H13 0.9300
C13 C14 1.396(3)
C14 C15 1.395(3)
C15 H15 0.9300
C15 C16 1.387(3)
C16 H16 0.9300
C17 H17A 0.9600
C17 H17B 0.9600
C17 H17C 0.9600
C19 H19A 0.9600
C19 H19B 0.9600
C19 H19C 0.9600
C20 C21 1.562(3)
C20 C22 1.517(4)
C20 C23 1.526(3)
C21 C24 1.518(3)
C21 C25 1.524(3)
C22 H22A 0.9600
C22 H22B 0.9600
C22 H22C 0.9600
C23 H23A 0.9600
C23 H23B 0.9600
C23 H23C 0.9600
C24 H24A 0.9600
C24 H24B 0.9600
C24 H24C 0.9600
C25 H25A 0.9600
C25 H25B 0.9600
C25 H25C 0.9600

loop_
_geom_torsion_atom_site_label_1
_geom_torsion_atom_site_label_2
_geom_torsion_atom_site_label_3
_geom_torsion_atom_site_label_4
_geom_torsion
O1 C6 C7 C8 179.5(2)
O2 C14 C15 C16 179.1(2)
O5 C20 C21 O6 26.1(2)
O5 C20 C21 C24 142.27(19)
O5 C20 C21 C25 -88.7(2)
N1 C1 C2 C3 34.9(2)
N1 C1 C2 B1 158.44(18)
N1 C1 C11 C12 30.5(3)
N1 C1 C11 C16 -154.5(2)
C1 N1 C9 C4 -38.0(3)
C1 N1 C9 C8 140.8(2)
C1 N1 C18 O3 -1.8(3)
C1 N1 C18 O4 177.4(2)
C1 C2 C3 C4 -65.1(2)
C1 C2 B1 O5 -44.0(3)
C1 C2 B1 O6 139.6(2)
C1 C11 C12 C13 173.6(2)
C1 C11 C16 C15 -173.0(2)
C2 C1 C11 C12 -93.9(2)
C2 C1 C11 C16 81.1(2)
C2 C3 C4 C5 -129.0(2)
C2 C3 C4 C9 46.2(3)
C3 C2 B1 O5 78.5(3)
C3 C2 B1 O6 -97.8(3)
C3 C4 C5 C6 176.8(2)
C3 C4 C9 N1 3.5(3)
C3 C4 C9 C8 -175.3(2)
C4 C5 C6 O1 178.5(2)
C4 C5 C6 C7 -1.5(3)
C5 C4 C9 N1 178.84(19)
C5 C4 C9 C8 0.1(3)
C5 C6 C7 C8 -0.5(3)
C6 C7 C8 C9 2.3(3)
C7 C8 C9 N1 179.2(2)
C7 C8 C9 C4 -2.1(3)
C9 N1 C1 C2 16.1(3)
C9 N1 C1 C11 -107.2(2)
C9 N1 C18 O3 -177.17(18)
C9 N1 C18 O4 2.0(4)
C9 C4 C5 C6 1.8(3)
C10 O1 C6 C5 2.3(3)
C10 O1 C6 C7 -177.7(2)
C11 C1 C2 C3 159.88(18)
C11 C1 C2 B1 -76.6(2)
C11 C12 C13 C14 -0.8(3)
C12 C11 C16 C15 2.1(3)
C12 C13 C14 O2 -178.5(2)
C12 C13 C14 C15 2.5(3)
C13 C14 C15 C16 -1.8(3)
C14 C15 C16 C11 -0.5(3)
C16 C11 C12 C13 -1.5(3)
C17 O2 C14 C13 -1.6(3)
C17 O2 C14 C15 177.4(2)
C18 N1 C1 C2 -159.28(19)
C18 N1 C1 C11 77.4(3)
C18 N1 C9 C4 137.4(2)
C18 N1 C9 C8 -43.9(3)
C19 O3 C18 O4 -2.7(3)
C19 O3 C18 N1 176.5(2)
C20 O5 B1 O6 10.6(3)
C20 O5 B1 C2 -166.0(2)
C21 O6 B1 O5 7.5(3)
C21 O6 B1 C2 -175.9(2)
C22 C20 C21 O6 -88.0(2)
C22 C20 C21 C24 28.2(3)
C22 C20 C21 C25 157.2(2)
C23 C20 C21 O6 142.53(19)
C23 C20 C21 C24 -101.3(2)
C23 C20 C21 C25 27.7(3)
B1 O5 C20 C21 -22.6(2)
B1 O5 C20 C22 97.3(2)
B1 O5 C20 C23 -144.3(2)
B1 O6 C21 C20 -20.9(2)
B1 O6 C21 C24 -142.3(2)
B1 O6 C21 C25 99.1(2)
B1 C2 C3 C4 171.38(18)
